data_7227188
loop_
_publ_author_name
'Basireddy, Venkata Subba Reddy'
'reddy, rajashekhar'
'Kumar, ravi'
'Yarlagadda, suresh'
'reddy, ravikumar'
'Yadav, Jhillu S.'
'Balasubramanian, Sridhar'

_publ_section_title
;
 Sequential hydroarylation/Prins cyclization: An efficient strategy for
 the synthesis of angularly fused tetrahydro-2H-pyrano[3,4-c]quinolines
;
_journal_name_full 'RSC Adv.'
_journal_paper_doi 10.1039/C6RA21375H
_journal_year 2016
_chemical_formula_moiety 'C23 H27 N O5 S'
_chemical_formula_sum 'C23 H27 N O5 S'
_chemical_formula_weight 429.51
_space_group_crystal_system orthorhombic
_space_group_IT_number 61
_space_group_name_Hall '-P 2ac 2ab'
_space_group_name_H-M_alt 'P b c a'
_symmetry_space_group_name_Hall '-P 2ac 2ab'
_symmetry_space_group_name_H-M 'P b c a'
_atom_sites_solution_hydrogens geom
_audit_creation_method SHELXL-2014/7
_audit_update_record
;
2016-07-15 deposited with the CCDC.
2016-11-28 downloaded from the CCDC.
;
_cell_angle_alpha 90
_cell_angle_beta 90
_cell_angle_gamma 90
_cell_formula_units_Z 8
_cell_length_a 13.2828(14)
_cell_length_b 14.5265(15)
_cell_length_c 22.502(2)
_cell_measurement_reflns_used 6531
_cell_measurement_temperature 294(2)
_cell_measurement_theta_max 26.88
_cell_measurement_theta_min 2.27
_cell_volume 4341.8(7)
_computing_cell_refinement 'SAINT (Bruker, 2001)'
_computing_data_collection 'SMART (Bruker, 2001)'
_computing_data_reduction 'SAINT (Bruker, 2001)'
_computing_molecular_graphics 'SHELXL2014 (Sheldrick, 2015)'
_computing_publication_material 'SHELXL2014 (Sheldrick, 2015)'
_computing_structure_refinement 'SHELXL-2014/7 (Sheldrick, 2015)'
_computing_structure_solution 'SHELXL-2014/7 (Sheldrick, 2015)'
_diffrn_ambient_temperature 294(2)
_diffrn_measured_fraction_theta_full 1.000
_diffrn_measured_fraction_theta_max 0.985
_diffrn_measurement_device_type 'Bruker SMART APEX CCD area-detector'
_diffrn_measurement_method \w
_diffrn_radiation_type MoK\a
_diffrn_radiation_wavelength 0.71073
_diffrn_reflns_av_R_equivalents 0.0288
_diffrn_reflns_av_unetI/netI 0.0171
_diffrn_reflns_Laue_measured_fraction_full 1.000
_diffrn_reflns_Laue_measured_fraction_max 0.985
_diffrn_reflns_limit_h_max 17
_diffrn_reflns_limit_h_min -17
_diffrn_reflns_limit_k_max 19
_diffrn_reflns_limit_k_min -19
_diffrn_reflns_limit_l_max 29
_diffrn_reflns_limit_l_min -29
_diffrn_reflns_number 48256
_diffrn_reflns_point_group_measured_fraction_full 1.000
_diffrn_reflns_point_group_measured_fraction_max 0.985
_diffrn_reflns_theta_full 25.242
_diffrn_reflns_theta_max 28.334
_diffrn_reflns_theta_min 2.266
_exptl_absorpt_coefficient_mu 0.183
_exptl_absorpt_correction_T_max 0.98
_exptl_absorpt_correction_T_min 0.94
_exptl_absorpt_correction_type multi-scan
_exptl_absorpt_process_details 'SADABS; Bruker,2001'
_exptl_crystal_colour colorless
_exptl_crystal_density_diffrn 1.314
_exptl_crystal_description block
_exptl_crystal_F_000 1824
_exptl_crystal_size_max 0.170
_exptl_crystal_size_mid 0.150
_exptl_crystal_size_min 0.080
_refine_diff_density_max 0.521
_refine_diff_density_min -0.206
_refine_diff_density_rms 0.062
_refine_ls_extinction_method none
_refine_ls_goodness_of_fit_ref 1.158
_refine_ls_hydrogen_treatment constr
_refine_ls_matrix_type full
_refine_ls_number_parameters 275
_refine_ls_number_reflns 5343
_refine_ls_number_restraints 0
_refine_ls_restrained_S_all 1.158
_refine_ls_R_factor_all 0.0762
_refine_ls_R_factor_gt 0.0658
_refine_ls_shift/su_max 0.001
_refine_ls_shift/su_mean 0.000
_refine_ls_structure_factor_coef Fsqd
_refine_ls_weighting_details 'w=1/[\s^2^(Fo^2^)+(0.0759P)^2^+1.6489P] where P=(Fo^2^+2Fc^2^)/3'
_refine_ls_weighting_scheme calc
_refine_ls_wR_factor_gt 0.1599
_refine_ls_wR_factor_ref 0.1672
_reflns_Friedel_coverage 0.000
_reflns_number_gt 4496
_reflns_number_total 5343
_reflns_threshold_expression 'I > 2\s(I)'
_cod_data_source_file c6ra21375h2.cif
_cod_data_source_block BD10m
_cod_original_cell_volume 4341.8(8)
_cod_database_code 7227188
_shelx_shelxl_version_number 2014/7
_shelx_space_group_comment
;
The symmetry employed for this shelxl refinement is uniquely defined
by the following loop, which should always be used as a source of
symmetry information in preference to the above space-group names.
They are only intended as comments.
;
_shelx_estimated_absorpt_t_min 0.969
_shelx_estimated_absorpt_t_max 0.985

loop_
_space_group_symop_operation_xyz
'x, y, z'
'-x+1/2, -y, z+1/2'
'x+1/2, -y+1/2, -z'
'-x, y+1/2, -z+1/2'
'-x, -y, -z'
'x-1/2, y, -z-1/2'
'-x-1/2, y-1/2, z'
'x, -y-1/2, z-1/2'

loop_
_atom_site_label
_atom_site_type_symbol
_atom_site_fract_x
_atom_site_fract_y
_atom_site_fract_z
_atom_site_U_iso_or_equiv
_atom_site_adp_type
_atom_site_occupancy
_atom_site_site_symmetry_order
_atom_site_calc_flag
_atom_site_refinement_flags_posn
_atom_site_refinement_flags_adp
C1 C 0.61169(15) 0.95714(13) 0.24311(9) 0.0419(4) Uani 1 1 d . .
C2 C 0.70482(16) 0.96629(15) 0.26992(10) 0.0482(5) Uani 1 1 d . .
H2 H 0.7391 1.0220 0.2683 0.058 Uiso 1 1 calc R U
C3 C 0.74631(18) 0.89181(16) 0.29912(10) 0.0539(5) Uani 1 1 d . .
H3 H 0.8086 0.8981 0.3176 0.065 Uiso 1 1 calc R U
C4 C 0.69700(19) 0.80783(16) 0.30150(10) 0.0564(6) Uani 1 1 d . .
C5 C 0.6053(2) 0.79996(17) 0.27349(13) 0.0663(7) Uani 1 1 d . .
H5 H 0.5720 0.7436 0.2742 0.080 Uiso 1 1 calc R U
C6 C 0.56126(18) 0.87336(17) 0.24440(12) 0.0596(6) Uani 1 1 d . .
H6 H 0.4990 0.8668 0.2260 0.071 Uiso 1 1 calc R U
C7 C 0.7436(3) 0.72771(19) 0.33432(14) 0.0826(9) Uani 1 1 d . .
H7A H 0.8032 0.7079 0.3138 0.124 Uiso 1 1 calc R U
H7B H 0.6963 0.6778 0.3360 0.124 Uiso 1 1 calc R U
H7C H 0.7608 0.7465 0.3739 0.124 Uiso 1 1 calc R U
C8 C 0.53848(15) 0.97865(13) 0.09973(8) 0.0391(4) Uani 1 1 d . .
C9 C 0.43730(15) 0.98904(14) 0.08596(9) 0.0452(4) Uani 1 1 d . .
H9 H 0.4005 1.0384 0.1008 0.054 Uiso 1 1 calc R U
C10 C 0.39264(16) 0.92394(16) 0.04958(9) 0.0488(5) Uani 1 1 d . .
C11 C 0.44914(17) 0.85245(15) 0.02594(10) 0.0522(5) Uani 1 1 d . .
H11 H 0.4186 0.8094 0.0013 0.063 Uiso 1 1 calc R U
C12 C 0.55012(16) 0.84488(13) 0.03877(9) 0.0462(5) Uani 1 1 d . .
C13 C 0.59802(15) 0.90673(12) 0.07795(8) 0.0404(4) Uani 1 1 d . .
C14 C 0.70554(15) 0.90194(12) 0.09557(9) 0.0411(4) Uani 1 1 d . .
C15 C 0.76141(17) 0.81160(15) 0.09819(11) 0.0546(5) Uani 1 1 d . .
H15A H 0.7818 0.7933 0.0585 0.066 Uiso 1 1 calc R U
H15B H 0.7178 0.7641 0.1142 0.066 Uiso 1 1 calc R U
C16 C 0.85340(18) 0.82255(17) 0.13740(12) 0.0601(6) Uani 1 1 d . .
H16A H 0.8325 0.8311 0.1783 0.072 Uiso 1 1 calc R U
H16B H 0.8942 0.7673 0.1353 0.072 Uiso 1 1 calc R U
C17 C 0.86031(15) 0.98418(16) 0.13012(10) 0.0495(5) Uani 1 1 d . .
H17 H 0.8658 0.9981 0.1726 0.059 Uiso 1 1 calc R U
C18 C 0.75078(15) 0.97878(13) 0.11386(8) 0.0411(4) Uani 1 1 d . .
C19 C 0.69078(15) 1.06620(13) 0.11939(9) 0.0434(4) Uani 1 1 d . .
H19A H 0.7213 1.1053 0.1493 0.052 Uiso 1 1 calc R U
H19B H 0.6925 1.0990 0.0818 0.052 Uiso 1 1 calc R U
C20 C 0.23699(19) 1.0046(2) 0.05037(12) 0.0716(7) Uani 1 1 d . .
H20A H 0.2321 1.0064 0.0929 0.107 Uiso 1 1 calc R U
H20B H 0.1707 1.0008 0.0335 0.107 Uiso 1 1 calc R U
H20C H 0.2697 1.0595 0.0365 0.107 Uiso 1 1 calc R U
C21 C 0.5697(2) 0.72341(18) -0.03217(12) 0.0738(8) Uani 1 1 d . .
H21A H 0.5164 0.6864 -0.0161 0.111 Uiso 1 1 calc R U
H21B H 0.6214 0.6841 -0.0479 0.111 Uiso 1 1 calc R U
H21C H 0.5437 0.7618 -0.0633 0.111 Uiso 1 1 calc R U
C22 C 0.91585(18) 1.05968(18) 0.09485(12) 0.0620(6) Uani 1 1 d . .
H22A H 0.9290 1.0371 0.0550 0.074 Uiso 1 1 calc R U
H22B H 0.8721 1.1129 0.0914 0.074 Uiso 1 1 calc R U
C23 C 1.0119(2) 1.0889(3) 0.12187(17) 0.1038(13) Uani 1 1 d . .
H23A H 0.9986 1.1212 0.1582 0.156 Uiso 1 1 calc R U
H23B H 1.0470 1.1287 0.0949 0.156 Uiso 1 1 calc R U
H23C H 1.0525 1.0357 0.1301 0.156 Uiso 1 1 calc R U
N1 N 0.58526(12) 1.04788(10) 0.13580(7) 0.0403(4) Uani 1 1 d . .
O1 O 0.44922(12) 1.04285(12) 0.21112(7) 0.0586(4) Uani 1 1 d . .
O2 O 0.60354(13) 1.13391(10) 0.22933(7) 0.0573(4) Uani 1 1 d . .
O3 O 0.29377(12) 0.92661(13) 0.03297(8) 0.0659(5) Uani 1 1 d . .
O4 O 0.61097(13) 0.77963(11) 0.01354(8) 0.0633(5) Uani 1 1 d . .
O5 O 0.91119(11) 0.89969(12) 0.11863(8) 0.0613(4) Uani 1 1 d . .
S1 S 0.55633(4) 1.05222(3) 0.20741(2) 0.04369(16) Uani 1 1 d . .

loop_
_atom_site_aniso_label
_atom_site_aniso_U_11
_atom_site_aniso_U_22
_atom_site_aniso_U_33
_atom_site_aniso_U_23
_atom_site_aniso_U_13
_atom_site_aniso_U_12
C1 0.0456(10) 0.0410(9) 0.0391(9) -0.0015(8) 0.0007(8) -0.0019(8)
C2 0.0491(11) 0.0473(11) 0.0481(11) -0.0041(9) -0.0016(9) -0.0060(9)
C3 0.0512(12) 0.0625(13) 0.0480(11) -0.0020(10) -0.0023(10) 0.0056(10)
C4 0.0697(15) 0.0532(12) 0.0464(11) 0.0039(10) 0.0168(10) 0.0132(11)
C5 0.0741(17) 0.0470(12) 0.0777(17) 0.0074(11) 0.0079(14) -0.0130(12)
C6 0.0524(12) 0.0553(13) 0.0710(15) 0.0044(12) -0.0055(11) -0.0144(10)
C7 0.107(2) 0.0686(17) 0.0724(17) 0.0147(14) 0.0166(16) 0.0317(16)
C8 0.0460(10) 0.0364(9) 0.0347(9) 0.0004(7) -0.0030(7) -0.0025(8)
C9 0.0468(10) 0.0467(10) 0.0421(10) -0.0017(8) -0.0025(8) 0.0038(8)
C10 0.0466(11) 0.0575(12) 0.0422(10) 0.0007(9) -0.0058(8) -0.0048(9)
C11 0.0609(13) 0.0491(12) 0.0465(11) -0.0046(9) -0.0105(10) -0.0108(10)
C12 0.0573(12) 0.0378(10) 0.0435(10) -0.0021(8) -0.0030(9) -0.0016(9)
C13 0.0479(10) 0.0338(9) 0.0395(9) 0.0023(7) -0.0032(8) -0.0016(8)
C14 0.0457(10) 0.0363(9) 0.0412(9) 0.0008(7) 0.0006(8) 0.0023(8)
C15 0.0562(12) 0.0421(11) 0.0655(14) -0.0014(10) -0.0010(11) 0.0087(9)
C16 0.0566(13) 0.0551(13) 0.0685(15) 0.0072(11) -0.0029(11) 0.0155(11)
C17 0.0425(11) 0.0567(12) 0.0492(11) -0.0021(9) 0.0004(9) -0.0001(9)
C18 0.0416(9) 0.0414(10) 0.0402(9) 0.0019(8) 0.0020(8) 0.0000(8)
C19 0.0466(10) 0.0354(9) 0.0483(10) -0.0011(8) 0.0005(8) -0.0051(8)
C20 0.0501(13) 0.105(2) 0.0599(14) -0.0086(14) -0.0126(11) 0.0108(14)
C21 0.095(2) 0.0615(15) 0.0653(16) -0.0261(13) -0.0082(14) 0.0036(14)
C22 0.0536(13) 0.0670(15) 0.0655(14) 0.0038(12) -0.0022(11) -0.0083(11)
C23 0.0698(19) 0.153(3) 0.089(2) 0.024(2) -0.0120(17) -0.043(2)
N1 0.0430(8) 0.0374(8) 0.0407(8) -0.0041(6) -0.0016(7) 0.0002(6)
O1 0.0471(9) 0.0746(11) 0.0541(9) -0.0093(8) 0.0031(7) 0.0106(7)
O2 0.0749(11) 0.0423(8) 0.0548(9) -0.0136(7) -0.0060(8) 0.0028(7)
O3 0.0486(9) 0.0848(12) 0.0644(10) -0.0139(9) -0.0139(8) -0.0016(8)
O4 0.0712(11) 0.0514(9) 0.0672(10) -0.0236(8) -0.0116(8) 0.0079(8)
O5 0.0452(8) 0.0642(10) 0.0744(11) 0.0009(8) 0.0040(8) 0.0089(7)
S1 0.0462(3) 0.0428(3) 0.0421(3) -0.00815(19) -0.0014(2) 0.0043(2)

loop_
_atom_type_symbol
_atom_type_description
_atom_type_scat_dispersion_real
_atom_type_scat_dispersion_imag
_atom_type_scat_source
C C 0.0033 0.0016 'International Tables Vol C Tables 4.2.6.8 and 6.1.1.4'
H H 0.0000 0.0000 'International Tables Vol C Tables 4.2.6.8 and 6.1.1.4'
N N 0.0061 0.0033 'International Tables Vol C Tables 4.2.6.8 and 6.1.1.4'
O O 0.0106 0.0060 'International Tables Vol C Tables 4.2.6.8 and 6.1.1.4'
S S 0.1246 0.1234 'International Tables Vol C Tables 4.2.6.8 and 6.1.1.4'

loop_
_geom_angle_atom_site_label_1
_geom_angle_atom_site_label_2
_geom_angle_atom_site_label_3
_geom_angle
C2 C1 C6 120.4(2)
C2 C1 S1 119.85(15)
C6 C1 S1 119.73(17)
C3 C2 C1 119.3(2)
C3 C2 H2 120.3
C1 C2 H2 120.3
C2 C3 C4 121.3(2)
C2 C3 H3 119.3
C4 C3 H3 119.3
C5 C4 C3 118.3(2)
C5 C4 C7 121.5(2)
C3 C4 C7 120.2(2)
C4 C5 C6 121.8(2)
C4 C5 H5 119.1
C6 C5 H5 119.1
C5 C6 C1 118.8(2)
C5 C6 H6 120.6
C1 C6 H6 120.6
C4 C7 H7A 109.5
C4 C7 H7B 109.5
H7A C7 H7B 109.5
C4 C7 H7C 109.5
H7A C7 H7C 109.5
H7B C7 H7C 109.5
C9 C8 C13 123.41(18)
C9 C8 N1 118.02(17)
C13 C8 N1 118.50(17)
C10 C9 C8 118.22(19)
C10 C9 H9 120.9
C8 C9 H9 120.9
O3 C10 C9 123.7(2)
O3 C10 C11 115.87(19)
C9 C10 C11 120.4(2)
C12 C11 C10 120.43(19)
C12 C11 H11 119.8
C10 C11 H11 119.8
O4 C12 C11 122.94(19)
O4 C12 C13 115.71(18)
C11 C12 C13 121.32(19)
C8 C13 C12 116.08(18)
C8 C13 C14 119.04(17)
C12 C13 C14 124.85(18)
C18 C14 C13 118.50(17)
C18 C14 C15 119.64(19)
C13 C14 C15 121.65(17)
C14 C15 C16 109.16(18)
C14 C15 H15A 109.8
C16 C15 H15A 109.8
C14 C15 H15B 109.8
C16 C15 H15B 109.8
H15A C15 H15B 108.3
O5 C16 C15 110.17(19)
O5 C16 H16A 109.6
C15 C16 H16A 109.6
O5 C16 H16B 109.6
C15 C16 H16B 109.6
H16A C16 H16B 108.1
O5 C17 C18 111.73(18)
O5 C17 C22 107.00(18)
C18 C17 C22 112.03(18)
O5 C17 H17 108.7
C18 C17 H17 108.7
C22 C17 H17 108.7
C14 C18 C17 123.75(18)
C14 C18 C19 119.58(18)
C17 C18 C19 116.67(17)
N1 C19 C18 111.85(15)
N1 C19 H19A 109.2
C18 C19 H19A 109.2
N1 C19 H19B 109.2
C18 C19 H19B 109.2
H19A C19 H19B 107.9
O3 C20 H20A 109.5
O3 C20 H20B 109.5
H20A C20 H20B 109.5
O3 C20 H20C 109.5
H20A C20 H20C 109.5
H20B C20 H20C 109.5
O4 C21 H21A 109.5
O4 C21 H21B 109.5
H21A C21 H21B 109.5
O4 C21 H21C 109.5
H21A C21 H21C 109.5
H21B C21 H21C 109.5
C23 C22 C17 114.0(2)
C23 C22 H22A 108.8
C17 C22 H22A 108.8
C23 C22 H22B 108.8
C17 C22 H22B 108.8
H22A C22 H22B 107.7
C22 C23 H23A 109.5
C22 C23 H23B 109.5
H23A C23 H23B 109.5
C22 C23 H23C 109.5
H23A C23 H23C 109.5
H23B C23 H23C 109.5
C8 N1 C19 113.39(15)
C8 N1 S1 118.45(13)
C19 N1 S1 117.20(13)
C10 O3 C20 117.33(19)
C12 O4 C21 118.03(19)
C16 O5 C17 111.64(17)
O2 S1 O1 119.64(10)
O2 S1 N1 105.37(9)
O1 S1 N1 106.46(9)
O2 S1 C1 108.11(10)
O1 S1 C1 108.31(10)
N1 S1 C1 108.49(9)

loop_
_geom_bond_atom_site_label_1
_geom_bond_atom_site_label_2
_geom_bond_distance
C1 C2 1.383(3)
C1 C6 1.389(3)
C1 S1 1.759(2)
C2 C3 1.381(3)
C2 H2 0.9300
C3 C4 1.386(3)
C3 H3 0.9300
C4 C5 1.377(4)
C4 C7 1.511(3)
C5 C6 1.381(4)
C5 H5 0.9300
C6 H6 0.9300
C7 H7A 0.9600
C7 H7B 0.9600
C7 H7C 0.9600
C8 C9 1.388(3)
C8 C13 1.399(3)
C8 N1 1.434(2)
C9 C10 1.384(3)
C9 H9 0.9300
C10 O3 1.366(3)
C10 C11 1.387(3)
C11 C12 1.376(3)
C11 H11 0.9300
C12 O4 1.369(3)
C12 C13 1.410(3)
C13 C14 1.484(3)
C14 C18 1.333(3)
C14 C15 1.509(3)
C15 C16 1.515(3)
C15 H15A 0.9700
C15 H15B 0.9700
C16 O5 1.422(3)
C16 H16A 0.9700
C16 H16B 0.9700
C17 O5 1.425(3)
C17 C18 1.502(3)
C17 C22 1.542(3)
C17 H17 0.9800
C18 C19 1.504(3)
C19 N1 1.474(2)
C19 H19A 0.9700
C19 H19B 0.9700
C20 O3 1.416(3)
C20 H20A 0.9600
C20 H20B 0.9600
C20 H20C 0.9600
C21 O4 1.423(3)
C21 H21A 0.9600
C21 H21B 0.9600
C21 H21C 0.9600
C22 C23 1.475(4)
C22 H22A 0.9700
C22 H22B 0.9700
C23 H23A 0.9600
C23 H23B 0.9600
C23 H23C 0.9600
N1 S1 1.6578(17)
O1 S1 1.4317(17)
O2 S1 1.4299(16)

loop_
_geom_torsion_atom_site_label_1
_geom_torsion_atom_site_label_2
_geom_torsion_atom_site_label_3
_geom_torsion_atom_site_label_4
_geom_torsion
C6 C1 C2 C3 -1.4(3)
S1 C1 C2 C3 178.33(16)
C1 C2 C3 C4 0.8(3)
C2 C3 C4 C5 0.5(3)
C2 C3 C4 C7 -179.3(2)
C3 C4 C5 C6 -1.1(4)
C7 C4 C5 C6 178.7(2)
C4 C5 C6 C1 0.5(4)
C2 C1 C6 C5 0.8(4)
S1 C1 C6 C5 -178.95(19)
C13 C8 C9 C10 1.1(3)
N1 C8 C9 C10 177.96(18)
C8 C9 C10 O3 179.9(2)
C8 C9 C10 C11 -2.4(3)
O3 C10 C11 C12 178.4(2)
C9 C10 C11 C12 0.6(3)
C10 C11 C12 O4 -175.4(2)
C10 C11 C12 C13 2.6(3)
C9 C8 C13 C12 1.9(3)
N1 C8 C13 C12 -174.94(17)
C9 C8 C13 C14 -179.88(18)
N1 C8 C13 C14 3.3(3)
O4 C12 C13 C8 174.41(18)
C11 C12 C13 C8 -3.7(3)
O4 C12 C13 C14 -3.7(3)
C11 C12 C13 C14 178.12(19)
C8 C13 C14 C18 -22.4(3)
C12 C13 C14 C18 155.69(19)
C8 C13 C14 C15 152.34(19)
C12 C13 C14 C15 -29.6(3)
C18 C14 C15 C16 14.9(3)
C13 C14 C15 C16 -159.77(19)
C14 C15 C16 O5 -52.1(3)
C13 C14 C18 C17 -176.97(18)
C15 C14 C18 C17 8.2(3)
C13 C14 C18 C19 3.4(3)
C15 C14 C18 C19 -171.42(18)
O5 C17 C18 C14 5.1(3)
C22 C17 C18 C14 125.2(2)
O5 C17 C18 C19 -175.25(17)
C22 C17 C18 C19 -55.2(2)
C14 C18 C19 N1 31.8(3)
C17 C18 C19 N1 -147.88(17)
O5 C17 C22 C23 -76.3(3)
C18 C17 C22 C23 160.9(3)
C9 C8 N1 C19 -144.45(18)
C13 C8 N1 C19 32.5(2)
C9 C8 N1 S1 72.3(2)
C13 C8 N1 S1 -110.67(17)
C18 C19 N1 C8 -49.2(2)
C18 C19 N1 S1 94.52(17)
C9 C10 O3 C20 5.2(3)
C11 C10 O3 C20 -172.5(2)
C11 C12 O4 C21 6.3(3)
C13 C12 O4 C21 -171.8(2)
C15 C16 O5 C17 68.9(2)
C18 C17 O5 C16 -43.3(2)
C22 C17 O5 C16 -166.31(19)
C8 N1 S1 O2 -172.74(14)
C19 N1 S1 O2 45.44(15)
C8 N1 S1 O1 -44.71(16)
C19 N1 S1 O1 173.47(13)
C8 N1 S1 C1 71.67(16)
C19 N1 S1 C1 -70.15(15)
C2 C1 S1 O2 -19.4(2)
C6 C1 S1 O2 160.27(18)
C2 C1 S1 O1 -150.47(16)
C6 C1 S1 O1 29.2(2)
C2 C1 S1 N1 94.36(17)
C6 C1 S1 N1 -85.9(2)
